data_4301329
loop_
_publ_author_name
'Nicolas Louvain'
'Nicolas Mercier'
'Florent Boucher'

_publ_contact_author_address
;
Laboratoire Chimie Ingenierie Moleculaire Materiaux Angers
UMR CNRS 6501, Faculte des Sciences, 2 Bd Lavoisier, F-49045 Angers, France
;
_publ_contact_author_email nicolas.mercier@univ-angers.fr
_publ_contact_author_fax (33)2.41.73.54.05
_publ_contact_author_name 'Mercier, Nicolas'
_publ_contact_author_phone (33)2.41.73.50.83
_publ_section_title
;
\a- to \b-(dmes)BiI5 (dmes = Dimethyl(2-ethylammonium)sulfonium Dication):
Umbrella Reversal of Sulfonium in the Solid State and Short I...I
Interchain Contacts-Crystal Structures, Optical Properties, and
Theoretical Investigations of 1D Iodobismuthates
;
_journal_name_full 'Inorganic Chemistry'
_journal_page_first 879
_journal_page_last 888
_journal_paper_doi 10.1021/ic801900r
_journal_volume 48
_journal_year 2009
_chemical_absolute_configuration ad
_chemical_formula_sum 'C4 H13 I5 N S Sb'
_chemical_formula_weight 863.46
_space_group_IT_number 19
_symmetry_cell_setting orthorhombic
_symmetry_space_group_name_Hall 'P 2ac 2ab'
_symmetry_space_group_name_H-M 'P 21 21 21'
_audit_creation_date 2007-10-23T18:15:28-00:00
_audit_creation_method 'WinGX routine CIF_UPDATE'
_cell_angle_alpha 90
_cell_angle_beta 90
_cell_angle_gamma 90
_cell_formula_units_Z 4
_cell_length_a 8.4951(10)
_cell_length_b 12.8193(15)
_cell_length_c 15.694(2)
_cell_measurement_temperature 293(2)
_cell_volume 1709.1(4)
_computing_structure_refinement 'SHELXL-97 (Sheldrick, 1997)'
_diffrn_ambient_temperature 293(2)
_diffrn_detector_area_resol_mean 9
_diffrn_measured_fraction_theta_full 0.994
_diffrn_measured_fraction_theta_max 0.994
_diffrn_measurement_device '\k-geometry diffractometer'
_diffrn_measurement_device_type area_detector
_diffrn_measurement_method CCD
_diffrn_radiation_monochromator graphite
_diffrn_radiation_probe x-ray
_diffrn_radiation_type MoK\a
_diffrn_radiation_wavelength 0.71073
_diffrn_reflns_av_R_equivalents 0.0338
_diffrn_reflns_limit_h_max 11
_diffrn_reflns_limit_h_min -11
_diffrn_reflns_limit_k_max 17
_diffrn_reflns_limit_k_min -12
_diffrn_reflns_limit_l_max 22
_diffrn_reflns_limit_l_min -20
_diffrn_reflns_number 24196
_diffrn_reflns_theta_full 30.01
_diffrn_reflns_theta_max 30.01
_diffrn_reflns_theta_min 3.88
_exptl_absorpt_coefficient_mu 10.737
_exptl_absorpt_correction_T_max 0.4324
_exptl_absorpt_correction_T_min 0.2698
_exptl_absorpt_correction_type multi-scan
_exptl_crystal_colour red
_exptl_crystal_density_diffrn 3.356
_exptl_crystal_density_method 'not measured'
_exptl_crystal_description prism
_exptl_crystal_F_000 1504
_exptl_crystal_size_max 0.16
_exptl_crystal_size_mid 0.09
_exptl_crystal_size_min 0.07
_refine_diff_density_max 1.792
_refine_diff_density_min -1.529
_refine_ls_abs_structure_details 'Flack H D (1983), Acta Cryst. A39, 876-881'
_refine_ls_abs_structure_Flack 0.00(6)
_refine_ls_extinction_method none
_refine_ls_goodness_of_fit_ref 1.028
_refine_ls_hydrogen_treatment constr
_refine_ls_matrix_type full
_refine_ls_number_parameters 109
_refine_ls_number_reflns 4944
_refine_ls_number_restraints 0
_refine_ls_restrained_S_all 1.028
_refine_ls_R_factor_gt 0.0315
_refine_ls_shift/su_max 0.001
_refine_ls_structure_factor_coef Fsqd
_refine_ls_weighting_details 'calc w=1/[\s^2^(Fo^2^)+(0.0175P)^2^+5.4684P] where P=(Fo^2^+2Fc^2^)/3'
_refine_ls_weighting_scheme calc
_refine_ls_wR_factor_ref 0.0578
_reflns_number_gt 3906
_reflns_number_total 4944
_reflns_threshold_expression >2sigma(I)
_cod_data_source_file ic801900r_si_001_3.cif
_cod_data_source_block 2
_cod_database_code 4301329

loop_
_symmetry_equiv_pos_as_xyz
'x, y, z'
'-x+1/2, -y, z+1/2'
'x+1/2, -y+1/2, -z'
'-x, y+1/2, -z+1/2'

loop_
_atom_site_label
_atom_site_type_symbol
_atom_site_fract_x
_atom_site_fract_y
_atom_site_fract_z
_atom_site_U_iso_or_equiv
_atom_site_adp_type
_atom_site_occupancy
_atom_site_calc_flag
_atom_site_refinement_flags
_atom_site_disorder_group
_atom_site_disorder_assembly
Sb Sb 1.23388(5) 1.10417(3) -0.41133(2) 0.02799(9) Uani 1 d . . .
I2 I 0.94644(6) 1.23182(4) -0.48159(3) 0.04896(13) Uani 1 d . . .
I3 I 1.25604(5) 1.25047(3) -0.26101(3) 0.04028(10) Uani 1 d . . .
I4 I 1.22201(6) 0.97189(4) -0.56916(3) 0.05100(13) Uani 1 d . . .
I5 I 1.50841(5) 0.99193(4) -0.34872(3) 0.05110(13) Uani 1 d . . .
I1 I 1.02628(6) 0.96773(4) -0.32351(3) 0.05142(13) Uani 1 d . . .
S S 0.8203(3) 1.1468(2) -0.09079(17) 0.0687(7) Uani 1 d . . .
N N 0.6749(8) 1.2850(6) -0.3080(4) 0.065(2) Uani 1 d . . .
H00A H 0.7213 1.2871 -0.3588 0.097 Uiso 1 calc R . .
H00B H 0.6684 1.3493 -0.2869 0.097 Uiso 1 calc R . .
H00C H 0.5787 1.2584 -0.3134 0.097 Uiso 1 calc R . .
C4 C 0.7887(12) 1.0111(7) -0.1022(7) 0.077(3) Uani 1 d . . .
H00D H 0.8436 0.9863 -0.1516 0.116 Uiso 1 calc R . .
H00E H 0.6781 0.9978 -0.1085 0.116 Uiso 1 calc R . .
H00F H 0.8272 0.9755 -0.0525 0.116 Uiso 1 calc R . .
C1 C 0.7671(9) 1.2200(6) -0.2506(5) 0.0549(19) Uani 1 d . . .
H01A H 0.8713 1.2498 -0.2442 0.066 Uiso 1 calc R . .
H01B H 0.7788 1.151 -0.2754 0.066 Uiso 1 calc R . .
C2 C 0.6927(9) 1.2104(8) -0.1656(6) 0.070(3) Uani 1 d . . .
H01C H 0.5957 1.171 -0.1708 0.084 Uiso 1 calc R . .
H01D H 0.6664 1.2794 -0.1445 0.084 Uiso 1 calc R . .
C3 C 0.7067(15) 1.1726(10) 0.0031(6) 0.102(4) Uani 1 d . . .
H01E H 0.7153 1.2451 0.0177 0.153 Uiso 1 calc R . .
H01F H 0.7456 1.1309 0.0493 0.153 Uiso 1 calc R . .
H01G H 0.5984 1.1556 -0.0074 0.153 Uiso 1 calc R . .

loop_
_atom_site_aniso_label
_atom_site_aniso_U_11
_atom_site_aniso_U_22
_atom_site_aniso_U_33
_atom_site_aniso_U_23
_atom_site_aniso_U_13
_atom_site_aniso_U_12
Sb 0.02695(19) 0.02457(19) 0.03245(18) 0.00560(15) 0.00291(17) 0.00162(17)
I2 0.0394(2) 0.0633(3) 0.0442(3) 0.0120(2) -0.0029(2) 0.0220(2)
I3 0.0425(2) 0.0415(2) 0.0369(2) -0.00976(19) -0.0005(2) 0.0041(2)
I4 0.0608(3) 0.0447(3) 0.0475(3) -0.0163(2) 0.0068(2) -0.0020(2)
I5 0.0361(2) 0.0490(3) 0.0683(3) 0.0119(2) -0.0045(2) 0.0152(2)
I1 0.0468(3) 0.0409(3) 0.0665(3) 0.0146(2) 0.0184(2) -0.0078(2)
S 0.0548(12) 0.0626(15) 0.0887(17) 0.0264(13) -0.0263(12) -0.0093(11)
N 0.064(4) 0.078(5) 0.052(4) 0.020(4) 0.020(3) 0.017(4)
C4 0.088(7) 0.041(5) 0.103(8) 0.003(5) 0.009(6) 0.002(5)
C1 0.046(4) 0.059(5) 0.059(5) -0.007(4) 0.008(4) -0.004(4)
C2 0.043(4) 0.090(7) 0.077(6) 0.025(5) -0.003(4) 0.011(4)
C3 0.129(11) 0.100(8) 0.076(7) -0.028(7) -0.009(7) 0.031(8)

loop_
_atom_type_symbol
_atom_type_description
_atom_type_scat_dispersion_real
_atom_type_scat_dispersion_imag
_atom_type_scat_source
C C 0.0033 0.0016 'International Tables Vol C Tables 4.2.6.8 and 6.1.1.4'
H H 0 0 'International Tables Vol C Tables 4.2.6.8 and 6.1.1.4'
N N 0.0061 0.0033 'International Tables Vol C Tables 4.2.6.8 and 6.1.1.4'
S S 0.1246 0.1234 'International Tables Vol C Tables 4.2.6.8 and 6.1.1.4'
Sb Sb -0.5866 1.5461 'International Tables Vol C Tables 4.2.6.8 and 6.1.1.4'
I I -0.4742 1.8119 'International Tables Vol C Tables 4.2.6.8 and 6.1.1.4'

loop_
_geom_angle_atom_site_label_1
_geom_angle_atom_site_label_2
_geom_angle_atom_site_label_3
_geom_angle
_geom_angle_site_symmetry_1
_geom_angle_site_symmetry_3
_geom_angle_publ_flag
I1 Sb I5 91.68(2) . . ?
I1 Sb I4 91.81(2) . . ?
I5 Sb I4 91.501(19) . . ?
I1 Sb I3 92.411(19) . . ?
I5 Sb I3 89.621(19) . . ?
I4 Sb I3 175.60(2) . . ?
I1 Sb I2 90.48(2) . . ?
I5 Sb I2 177.81(2) . . ?
I4 Sb I2 88.768(18) . . ?
I3 Sb I2 89.950(17) . . ?
C4 S C3 100.5(6) . . ?
C4 S C2 106.8(5) . . ?
C3 S C2 97.4(5) . . ?
N C1 C2 112.0(7) . . ?
C1 C2 S 111.7(6) . . ?

loop_
_geom_bond_atom_site_label_1
_geom_bond_atom_site_label_2
_geom_bond_distance
_geom_bond_site_symmetry_2
_geom_bond_publ_flag
Sb I1 2.8406(6) . ?
Sb I5 2.9111(6) . ?
Sb I4 3.0036(7) . ?
Sb I3 3.0196(6) . ?
Sb I2 3.1394(6) . ?
S C4 1.770(9) . ?
S C3 1.792(11) . ?
S C2 1.795(8) . ?
N C1 1.456(10) . ?
C1 C2 1.481(11) . ?
